data_1507991
loop_
_publ_author_name
'Shima, Takanori'
'Luo, Yi'
'Stewart, Timothy'
'Bau, Robert'
'McIntyre, Garry J.'
'Mason, Sax A.'
'Hou, Zhaomin'

_publ_section_title
;
 Molecular heterometallic hydride clusters composed of rare-earth and
 d-transition metals.
;
_journal_issue 10
_journal_name_full 'Nature chemistry'
_journal_page_first 814
_journal_page_last 820
_journal_paper_doi 10.1038/nchem.1147
_journal_volume 3
_journal_year 2011
_chemical_formula_sum 'C64 H118 Si4 W Y4'
_chemical_formula_weight 1539.43
_chemical_name_systematic
; 
 ? 
;
_space_group_IT_number 14
_symmetry_cell_setting monoclinic
_symmetry_space_group_name_Hall '-P 2ybc'
_symmetry_space_group_name_H-M 'P 1 21/c 1'
_atom_sites_solution_hydrogens geom
_atom_sites_solution_primary direct
_atom_sites_solution_secondary difmap
_audit_creation_method SHELXL-97
_cell_angle_alpha 90.00
_cell_angle_beta 91.4570(10)
_cell_angle_gamma 90.00
_cell_formula_units_Z 4
_cell_length_a 13.7848(9)
_cell_length_b 20.1790(13)
_cell_length_c 27.0183(16)
_cell_measurement_reflns_used 33689
_cell_measurement_temperature 163(2)
_cell_measurement_theta_max 23.33
_cell_measurement_theta_min 1.51
_cell_volume 7513.1(8)
_computing_cell_refinement 'Bruker SMART'
_computing_data_collection 'Bruker SMART'
_computing_data_reduction 'Bruker SAINT'
_computing_molecular_graphics 'Diamond Ver.2.1d'
_computing_publication_material 'Bruker SHELXTL'
_computing_structure_refinement 'SHELXL-97 (Sheldrick, 1997)'
_computing_structure_solution 'SHELXS-97 (Sheldrick, 1990)'
_diffrn_ambient_temperature 163(2)
_diffrn_measured_fraction_theta_full 0.996
_diffrn_measured_fraction_theta_max 0.996
_diffrn_measurement_device_type 'CCD area detector'
_diffrn_measurement_method 'phi and omega scans'
_diffrn_radiation_monochromator graphite
_diffrn_radiation_source 'fine-focus sealed tube'
_diffrn_radiation_type MoK\a
_diffrn_radiation_wavelength 0.71073
_diffrn_reflns_av_R_equivalents 0.0500
_diffrn_reflns_av_sigmaI/netI 0.0878
_diffrn_reflns_limit_h_max 14
_diffrn_reflns_limit_h_min -15
_diffrn_reflns_limit_k_max 22
_diffrn_reflns_limit_k_min -22
_diffrn_reflns_limit_l_max 30
_diffrn_reflns_limit_l_min -26
_diffrn_reflns_number 33689
_diffrn_reflns_theta_full 23.33
_diffrn_reflns_theta_max 23.33
_diffrn_reflns_theta_min 1.51
_exptl_absorpt_coefficient_mu 4.677
_exptl_absorpt_correction_T_max 0.4548
_exptl_absorpt_correction_T_min 0.2563
_exptl_absorpt_correction_type multi-scan
_exptl_absorpt_process_details 'Bruker SADABS'
_exptl_crystal_colour colorless
_exptl_crystal_density_diffrn 1.361
_exptl_crystal_density_method 'not measured'
_exptl_crystal_description block
_exptl_crystal_F_000 3152
_exptl_crystal_size_max 0.40
_exptl_crystal_size_mid 0.20
_exptl_crystal_size_min 0.20
_refine_diff_density_max 1.599
_refine_diff_density_min -0.856
_refine_diff_density_rms 0.100
_refine_ls_extinction_method none
_refine_ls_goodness_of_fit_ref 0.912
_refine_ls_hydrogen_treatment mixed
_refine_ls_matrix_type full
_refine_ls_number_parameters 664
_refine_ls_number_reflns 10845
_refine_ls_number_restraints 3
_refine_ls_restrained_S_all 0.912
_refine_ls_R_factor_all 0.0723
_refine_ls_R_factor_gt 0.0396
_refine_ls_shift/su_max 0.023
_refine_ls_shift/su_mean 0.000
_refine_ls_structure_factor_coef Fsqd
_refine_ls_weighting_details 'calc w=1/[\s^2^(Fo^2^)+(0.0488P)^2^+0.0000P] where P=(Fo^2^+2Fc^2^)/3'
_refine_ls_weighting_scheme calc
_refine_ls_wR_factor_gt 0.0959
_refine_ls_wR_factor_ref 0.1022
_reflns_number_gt 6925
_reflns_number_total 10845
_reflns_threshold_expression >2sigma(I)
_cod_data_source_file nchem.1147-s8.cif
_cod_data_source_block 4
_cod_depositor_comments
;
The following automatic conversions were performed:

'_symmetry_cell_setting' value 'Monoclinic' changed to 'monoclinic'
according to /home/saulius/struct/CIF-dictionaries/cif_core.dic
dictionary named 'cif_core.dic' version 2.4.1 from
2010-06-29.

'_exptl_absorpt_correction_type' value 'Multi-scan'
changed to 'multi-scan' according to
/home/saulius/struct/CIF-dictionaries/cif_core.dic dictionary named
'cif_core.dic' version 2.4.1 from 2010-06-29.

Automatic conversion script
Id: cif_fix_values 1891 2012-01-12 08:04:46Z andrius 
;
_cod_original_sg_symbol_H-M P2(1)/c
_cod_database_code 1507991

loop_
_symmetry_equiv_pos_as_xyz
'x, y, z'
'-x, y+1/2, -z+1/2'
'-x, -y, -z'
'x, -y-1/2, z-1/2'

loop_
_atom_site_label
_atom_site_type_symbol
_atom_site_fract_x
_atom_site_fract_y
_atom_site_fract_z
_atom_site_U_iso_or_equiv
_atom_site_adp_type
_atom_site_occupancy
_atom_site_symmetry_multiplicity
_atom_site_calc_flag
_atom_site_refinement_flags
H9 H 0.901(4) 0.142(2) 0.1754(19) 0.050 Uiso 1 1 d D
H3 H 0.640(5) 0.296(3) 0.137(2) 0.050 Uiso 1 1 d .
Y1 Y 0.78208(5) 0.31427(3) 0.12173(3) 0.0352(2) Uani 1 1 d D
Y2 Y 0.75062(5) 0.11731(3) 0.11649(3) 0.0353(2) Uani 1 1 d D
Y3 Y 0.74147(5) 0.21656(3) 0.00985(3) 0.0365(2) Uani 1 1 d .
Y4 Y 0.55508(5) 0.22793(3) 0.09244(3) 0.03266(19) Uani 1 1 d .
W1 W 0.94772(2) 0.203158(17) 0.158990(13) 0.04108(12) Uani 1 1 d D
Si1 Si 0.7446(2) 0.39299(13) 0.25212(9) 0.0657(8) Uani 1 1 d .
Si2 Si 0.70517(19) 0.03136(12) 0.24238(9) 0.0563(7) Uani 1 1 d .
Si3 Si 0.8865(2) 0.32780(13) -0.08412(10) 0.0642(8) Uani 1 1 d .
Si4 Si 0.36585(17) 0.36870(12) 0.04021(9) 0.0514(6) Uani 1 1 d .
C1 C 1.0926(5) 0.1967(4) 0.1150(3) 0.048(2) Uani 1 1 d .
C2 C 1.0861(5) 0.1397(4) 0.1456(3) 0.050(2) Uani 1 1 d .
C3 C 1.0886(6) 0.1595(5) 0.1960(3) 0.053(2) Uani 1 1 d .
C4 C 1.0976(6) 0.2289(5) 0.1964(3) 0.054(2) Uani 1 1 d .
C5 C 1.1001(5) 0.2507(4) 0.1477(3) 0.047(2) Uani 1 1 d .
C6 C 1.0996(6) 0.1973(5) 0.0603(3) 0.072(3) Uani 1 1 d .
H6A H 1.1680 0.1995 0.0514 0.108 Uiso 1 1 calc R
H6B H 1.0651 0.2361 0.0468 0.108 Uiso 1 1 calc R
H6C H 1.0703 0.1569 0.0466 0.108 Uiso 1 1 calc R
C7 C 1.0940(6) 0.0694(4) 0.1267(3) 0.081(3) Uani 1 1 d .
H7A H 1.0524 0.0641 0.0970 0.121 Uiso 1 1 calc R
H7B H 1.0732 0.0385 0.1523 0.121 Uiso 1 1 calc R
H7C H 1.1615 0.0601 0.1185 0.121 Uiso 1 1 calc R
C8 C 1.0955(7) 0.1154(5) 0.2405(3) 0.083(3) Uani 1 1 d .
H8A H 1.1627 0.1143 0.2532 0.124 Uiso 1 1 calc R
H8B H 1.0751 0.0704 0.2312 0.124 Uiso 1 1 calc R
H8C H 1.0532 0.1324 0.2662 0.124 Uiso 1 1 calc R
C9 C 1.1151(7) 0.2684(5) 0.2424(3) 0.079(3) Uani 1 1 d .
H9A H 1.0700 0.2541 0.2677 0.118 Uiso 1 1 calc R
H9B H 1.1050 0.3155 0.2352 0.118 Uiso 1 1 calc R
H9C H 1.1820 0.2614 0.2545 0.118 Uiso 1 1 calc R
C10 C 1.1226(6) 0.3195(4) 0.1296(4) 0.075(3) Uani 1 1 d .
H10A H 1.1919 0.3227 0.1227 0.113 Uiso 1 1 calc R
H10B H 1.1062 0.3520 0.1550 0.113 Uiso 1 1 calc R
H10C H 1.0844 0.3286 0.0993 0.113 Uiso 1 1 calc R
C11 C 0.7722(6) 0.4109(4) 0.1867(3) 0.047(2) Uani 1 1 d .
C12 C 0.7022(6) 0.4254(4) 0.1482(3) 0.044(2) Uani 1 1 d .
C13 C 0.7516(7) 0.4413(4) 0.1050(3) 0.053(2) Uani 1 1 d .
C14 C 0.8506(7) 0.4380(4) 0.1148(4) 0.056(2) Uani 1 1 d .
C15 C 0.8648(6) 0.4201(4) 0.1649(3) 0.050(2) Uani 1 1 d .
C16 C 0.5961(6) 0.4330(4) 0.1545(3) 0.076(3) Uani 1 1 d .
H16A H 0.5820 0.4784 0.1650 0.114 Uiso 1 1 calc R
H16B H 0.5742 0.4018 0.1797 0.114 Uiso 1 1 calc R
H16C H 0.5620 0.4239 0.1229 0.114 Uiso 1 1 calc R
C17 C 0.7029(8) 0.4619(4) 0.0566(3) 0.092(4) Uani 1 1 d .
H17A H 0.7520 0.4783 0.0339 0.138 Uiso 1 1 calc R
H17B H 0.6557 0.4970 0.0627 0.138 Uiso 1 1 calc R
H17C H 0.6695 0.4236 0.0416 0.138 Uiso 1 1 calc R
C18 C 0.9275(8) 0.4571(5) 0.0783(4) 0.094(4) Uani 1 1 d .
H18A H 0.9287 0.4243 0.0516 0.141 Uiso 1 1 calc R
H18B H 0.9911 0.4585 0.0953 0.141 Uiso 1 1 calc R
H18C H 0.9124 0.5009 0.0644 0.141 Uiso 1 1 calc R
C19 C 0.9620(7) 0.4243(5) 0.1927(4) 0.086(3) Uani 1 1 d .
H19A H 1.0128 0.4363 0.1696 0.129 Uiso 1 1 calc R
H19B H 0.9773 0.3813 0.2078 0.129 Uiso 1 1 calc R
H19C H 0.9585 0.4581 0.2187 0.129 Uiso 1 1 calc R
C20 C 0.6949(9) 0.4671(5) 0.2816(4) 0.120(3) Uani 1 1 d .
H20A H 0.7467 0.4998 0.2869 0.179 Uiso 1 1 calc R
H20B H 0.6678 0.4550 0.3135 0.179 Uiso 1 1 calc R
H20C H 0.6437 0.4861 0.2601 0.179 Uiso 1 1 calc R
C21 C 0.8511(9) 0.3680(6) 0.2901(4) 0.120(3) Uani 1 1 d .
H21A H 0.8809 0.3288 0.2755 0.179 Uiso 1 1 calc R
H21B H 0.8308 0.3576 0.3237 0.179 Uiso 1 1 calc R
H21C H 0.8983 0.4043 0.2913 0.179 Uiso 1 1 calc R
C22 C 0.6552(9) 0.3255(6) 0.2568(4) 0.120(3) Uani 1 1 d .
H22A H 0.5933 0.3395 0.2415 0.179 Uiso 1 1 calc R
H22B H 0.6457 0.3149 0.2918 0.179 Uiso 1 1 calc R
H22C H 0.6791 0.2861 0.2397 0.179 Uiso 1 1 calc R
C23 C 0.7193(6) 0.0162(3) 0.1748(3) 0.040(2) Uani 1 1 d .
C24 C 0.8051(6) -0.0026(4) 0.1488(4) 0.053(2) Uani 1 1 d .
C25 C 0.7797(7) -0.0113(4) 0.0983(3) 0.048(2) Uani 1 1 d .
C26 C 0.6805(7) -0.0004(4) 0.0927(3) 0.048(2) Uani 1 1 d .
C27 C 0.6424(6) 0.0152(3) 0.1387(3) 0.041(2) Uani 1 1 d .
C28 C 0.9017(6) -0.0206(4) 0.1720(3) 0.079(3) Uani 1 1 d .
H28A H 0.8952 -0.0614 0.1913 0.119 Uiso 1 1 calc R
H28B H 0.9241 0.0154 0.1938 0.119 Uiso 1 1 calc R
H28C H 0.9489 -0.0276 0.1460 0.119 Uiso 1 1 calc R
C29 C 0.8452(7) -0.0356(4) 0.0590(3) 0.080(3) Uani 1 1 d .
H29A H 0.8318 -0.0825 0.0524 0.120 Uiso 1 1 calc R
H29B H 0.9129 -0.0305 0.0703 0.120 Uiso 1 1 calc R
H29C H 0.8338 -0.0099 0.0287 0.120 Uiso 1 1 calc R
C30 C 0.6217(7) -0.0100(4) 0.0452(3) 0.071(3) Uani 1 1 d .
H30A H 0.6636 -0.0035 0.0168 0.107 Uiso 1 1 calc R
H30B H 0.5685 0.0222 0.0437 0.107 Uiso 1 1 calc R
H30C H 0.5950 -0.0550 0.0443 0.107 Uiso 1 1 calc R
C31 C 0.5356(6) 0.0229(4) 0.1493(3) 0.064(3) Uani 1 1 d .
H31A H 0.4989 0.0291 0.1181 0.096 Uiso 1 1 calc R
H31B H 0.5264 0.0616 0.1706 0.096 Uiso 1 1 calc R
H31C H 0.5123 -0.0169 0.1660 0.096 Uiso 1 1 calc R
C32 C 0.6771(10) 0.1176(7) 0.2550(4) 0.156(3) Uani 1 1 d .
H32A H 0.6441 0.1371 0.2259 0.234 Uiso 1 1 calc R
H32B H 0.7373 0.1418 0.2623 0.234 Uiso 1 1 calc R
H32C H 0.6347 0.1202 0.2834 0.234 Uiso 1 1 calc R
C33 C 0.8128(10) 0.0092(7) 0.2792(4) 0.156(3) Uani 1 1 d .
H33A H 0.7994 0.0143 0.3145 0.234 Uiso 1 1 calc R
H33B H 0.8667 0.0384 0.2705 0.234 Uiso 1 1 calc R
H33C H 0.8304 -0.0369 0.2725 0.234 Uiso 1 1 calc R
C34 C 0.6066(10) -0.0194(7) 0.2668(4) 0.156(3) Uani 1 1 d .
H34A H 0.5954 -0.0578 0.2452 0.234 Uiso 1 1 calc R
H34B H 0.5472 0.0072 0.2681 0.234 Uiso 1 1 calc R
H34C H 0.6247 -0.0346 0.3003 0.234 Uiso 1 1 calc R
C35 C 0.8083(6) 0.2534(4) -0.0747(2) 0.0380(19) Uani 1 1 d .
C36 C 0.8424(6) 0.1882(4) -0.0681(3) 0.049(2) Uani 1 1 d .
C37 C 0.7638(8) 0.1436(5) -0.0711(3) 0.062(3) Uani 1 1 d .
C38 C 0.6789(7) 0.1830(5) -0.0800(3) 0.061(3) Uani 1 1 d .
C39 C 0.7063(6) 0.2487(4) -0.0828(3) 0.048(2) Uani 1 1 d .
C40 C 0.9473(7) 0.1659(5) -0.0632(3) 0.094(4) Uani 1 1 d .
H40A H 0.9766 0.1662 -0.0959 0.141 Uiso 1 1 calc R
H40B H 0.9499 0.1209 -0.0495 0.141 Uiso 1 1 calc R
H40C H 0.9832 0.1961 -0.0410 0.141 Uiso 1 1 calc R
C41 C 0.7705(10) 0.0689(4) -0.0690(3) 0.121(5) Uani 1 1 d .
H41A H 0.7056 0.0503 -0.0647 0.181 Uiso 1 1 calc R
H41B H 0.8130 0.0558 -0.0411 0.181 Uiso 1 1 calc R
H41C H 0.7972 0.0523 -0.0999 0.181 Uiso 1 1 calc R
C42 C 0.5780(8) 0.1536(6) -0.0891(4) 0.115(5) Uani 1 1 d .
H42A H 0.5297 0.1813 -0.0729 0.173 Uiso 1 1 calc R
H42B H 0.5760 0.1087 -0.0754 0.173 Uiso 1 1 calc R
H42C H 0.5636 0.1520 -0.1248 0.173 Uiso 1 1 calc R
C43 C 0.6363(7) 0.3042(5) -0.0955(3) 0.088(3) Uani 1 1 d .
H43A H 0.5696 0.2878 -0.0936 0.132 Uiso 1 1 calc R
H43B H 0.6479 0.3199 -0.1291 0.132 Uiso 1 1 calc R
H43C H 0.6461 0.3407 -0.0720 0.132 Uiso 1 1 calc R
C44 C 0.9374(8) 0.3227(5) -0.1475(3) 0.108(4) Uani 1 1 d .
H44A H 0.9727 0.2808 -0.1510 0.162 Uiso 1 1 calc R
H44B H 0.9819 0.3598 -0.1525 0.162 Uiso 1 1 calc R
H44C H 0.8844 0.3246 -0.1724 0.162 Uiso 1 1 calc R
C45 C 0.9898(8) 0.3330(5) -0.0374(4) 0.105(4) Uani 1 1 d .
H45A H 0.9645 0.3288 -0.0040 0.157 Uiso 1 1 calc R
H45B H 1.0225 0.3759 -0.0406 0.157 Uiso 1 1 calc R
H45C H 1.0360 0.2972 -0.0434 0.157 Uiso 1 1 calc R
C46 C 0.8221(9) 0.4078(5) -0.0785(4) 0.113(4) Uani 1 1 d .
H46A H 0.7752 0.4126 -0.1062 0.169 Uiso 1 1 calc R
H46B H 0.8691 0.4442 -0.0793 0.169 Uiso 1 1 calc R
H46C H 0.7878 0.4089 -0.0472 0.169 Uiso 1 1 calc R
C47 C 0.3875(5) 0.2880(3) 0.0733(3) 0.0380(19) Uani 1 1 d .
C48 C 0.3872(5) 0.2726(4) 0.1251(3) 0.0368(19) Uani 1 1 d .
C49 C 0.3801(5) 0.2032(4) 0.1304(3) 0.0361(18) Uani 1 1 d .
C50 C 0.3769(5) 0.1750(4) 0.0832(3) 0.043(2) Uani 1 1 d .
C51 C 0.3806(5) 0.2260(4) 0.0477(3) 0.038(2) Uani 1 1 d .
C52 C 0.3871(6) 0.3198(4) 0.1677(3) 0.051(2) Uani 1 1 d .
H52A H 0.3278 0.3136 0.1864 0.076 Uiso 1 1 calc R
H52B H 0.3894 0.3654 0.1552 0.076 Uiso 1 1 calc R
H52C H 0.4438 0.3114 0.1894 0.076 Uiso 1 1 calc R
C53 C 0.3711(6) 0.1677(4) 0.1792(3) 0.061(3) Uani 1 1 d .
H53A H 0.3058 0.1745 0.1917 0.092 Uiso 1 1 calc R
H53B H 0.4192 0.1854 0.2031 0.092 Uiso 1 1 calc R
H53C H 0.3825 0.1203 0.1745 0.092 Uiso 1 1 calc R
C54 C 0.3565(6) 0.1034(4) 0.0701(3) 0.063(3) Uani 1 1 d .
H54A H 0.2977 0.1008 0.0490 0.094 Uiso 1 1 calc R
H54B H 0.3471 0.0779 0.1005 0.094 Uiso 1 1 calc R
H54C H 0.4115 0.0851 0.0524 0.094 Uiso 1 1 calc R
C55 C 0.3723(6) 0.2154(4) -0.0068(3) 0.063(3) Uani 1 1 d .
H55A H 0.4158 0.1795 -0.0163 0.094 Uiso 1 1 calc R
H55B H 0.3905 0.2562 -0.0239 0.094 Uiso 1 1 calc R
H55C H 0.3053 0.2037 -0.0160 0.094 Uiso 1 1 calc R
C56 C 0.2459(6) 0.3629(4) 0.0050(3) 0.069(3) Uani 1 1 d .
H56A H 0.1927 0.3664 0.0282 0.103 Uiso 1 1 calc R
H56B H 0.2418 0.3202 -0.0122 0.103 Uiso 1 1 calc R
H56C H 0.2411 0.3989 -0.0192 0.103 Uiso 1 1 calc R
C57 C 0.4618(7) 0.3867(5) -0.0055(4) 0.087(3) Uani 1 1 d .
H57A H 0.4668 0.4347 -0.0103 0.131 Uiso 1 1 calc R
H57B H 0.4447 0.3654 -0.0371 0.131 Uiso 1 1 calc R
H57C H 0.5242 0.3694 0.0070 0.131 Uiso 1 1 calc R
C58 C 0.3555(7) 0.4420(4) 0.0815(3) 0.082(3) Uani 1 1 d .
H58A H 0.3015 0.4354 0.1039 0.123 Uiso 1 1 calc R
H58B H 0.3435 0.4818 0.0615 0.123 Uiso 1 1 calc R
H58C H 0.4159 0.4474 0.1010 0.123 Uiso 1 1 calc R
C59 C 0.3618(9) 0.1746(5) 0.3283(4) 0.232(9) Uiso 1 1 d G
H59 H 0.3954 0.1362 0.3177 0.279 Uiso 1 1 calc R
C60 C 0.2773(10) 0.1681(4) 0.3549(4) 0.248(10) Uiso 1 1 d G
H60 H 0.2532 0.1253 0.3625 0.298 Uiso 1 1 calc R
C61 C 0.2281(6) 0.2242(7) 0.3704(3) 0.163(6) Uiso 1 1 d G
H61 H 0.1704 0.2198 0.3886 0.195 Uiso 1 1 calc R
C62 C 0.2634(9) 0.2869(5) 0.3592(4) 0.205(8) Uiso 1 1 d G
H62 H 0.2298 0.3253 0.3698 0.245 Uiso 1 1 calc R
C63 C 0.3479(9) 0.2934(5) 0.3326(4) 0.226(9) Uiso 1 1 d G
H63 H 0.3720 0.3362 0.3250 0.271 Uiso 1 1 calc R
C64 C 0.3970(6) 0.2372(7) 0.3172(3) 0.161(6) Uiso 1 1 d G
H64 H 0.4548 0.2417 0.2990 0.193 Uiso 1 1 calc R
H1 H 0.725(5) 0.222(3) 0.085(2) 0.050 Uiso 1 1 d .
H2 H 0.630(5) 0.159(3) 0.147(2) 0.050 Uiso 1 1 d .
H7 H 0.796(5) 0.134(3) 0.045(2) 0.050 Uiso 1 1 d .
H4 H 0.611(5) 0.267(3) 0.028(2) 0.050 Uiso 1 1 d .
H6 H 0.806(5) 0.297(3) 0.045(2) 0.050 Uiso 1 1 d .
H5 H 0.646(5) 0.148(3) 0.056(2) 0.050 Uiso 1 1 d .
H13 H 0.815(5) 0.209(3) 0.159(2) 0.050 Uiso 1 1 d .
H10 H 0.927(5) 0.232(3) 0.1179(18) 0.050 Uiso 1 1 d D
H12 H 0.932(5) 0.203(3) 0.211(2) 0.050 Uiso 1 1 d .
H11 H 0.919(5) 0.182(3) 0.1171(18) 0.050 Uiso 1 1 d D
H8 H 0.929(4) 0.271(2) 0.1761(19) 0.050 Uiso 1 1 d D

loop_
_atom_site_aniso_label
_atom_site_aniso_U_11
_atom_site_aniso_U_22
_atom_site_aniso_U_33
_atom_site_aniso_U_23
_atom_site_aniso_U_13
_atom_site_aniso_U_12
Y1 0.0291(4) 0.0357(4) 0.0411(5) -0.0002(3) 0.0035(3) -0.0007(3)
Y2 0.0313(4) 0.0334(4) 0.0413(5) 0.0003(3) 0.0035(3) 0.0018(3)
Y3 0.0397(5) 0.0389(5) 0.0310(4) 0.0001(3) 0.0072(3) 0.0012(4)
Y4 0.0241(4) 0.0354(4) 0.0385(5) -0.0004(3) 0.0016(3) 0.0012(3)
W1 0.02413(18) 0.0520(2) 0.0471(2) -0.00074(18) 0.00062(15) 0.00382(17)
Si1 0.076(2) 0.0676(18) 0.0534(17) -0.0172(13) 0.0085(15) -0.0036(16)
Si2 0.0581(18) 0.0632(17) 0.0477(16) 0.0183(13) 0.0019(13) -0.0026(14)
Si3 0.0624(19) 0.0752(19) 0.0555(17) 0.0129(14) 0.0141(14) -0.0115(15)
Si4 0.0360(15) 0.0537(16) 0.0645(17) 0.0097(13) -0.0018(12) 0.0078(12)
C1 0.021(4) 0.067(6) 0.058(6) 0.005(5) 0.010(4) 0.005(4)
C2 0.028(5) 0.061(6) 0.063(6) -0.006(5) 0.005(4) 0.018(4)
C3 0.024(5) 0.080(7) 0.054(6) 0.011(5) 0.002(4) 0.016(5)
C4 0.019(5) 0.090(8) 0.052(6) -0.011(5) -0.007(4) 0.002(5)
C5 0.024(5) 0.056(6) 0.061(6) 0.003(5) -0.001(4) 0.001(4)
C6 0.048(6) 0.111(8) 0.057(6) 0.005(6) 0.015(5) 0.010(6)
C7 0.048(7) 0.087(8) 0.109(9) -0.004(6) 0.029(6) 0.012(6)
C8 0.058(7) 0.132(9) 0.060(7) 0.033(6) 0.008(5) 0.026(6)
C9 0.052(7) 0.118(9) 0.066(7) -0.010(6) -0.016(5) 0.001(6)
C10 0.036(6) 0.082(7) 0.107(8) 0.003(6) 0.014(5) -0.007(5)
C11 0.048(6) 0.037(5) 0.057(6) -0.009(4) 0.003(5) 0.001(4)
C12 0.037(5) 0.034(5) 0.060(6) -0.010(4) -0.002(5) 0.004(4)
C13 0.068(7) 0.031(5) 0.059(6) 0.006(4) -0.002(5) 0.004(5)
C14 0.048(6) 0.042(5) 0.079(7) -0.007(5) 0.014(5) -0.011(5)
C15 0.040(6) 0.044(5) 0.067(6) -0.017(5) 0.002(5) -0.010(4)
C16 0.053(7) 0.060(6) 0.114(9) -0.013(6) 0.001(6) 0.012(5)
C17 0.113(10) 0.057(7) 0.104(9) 0.024(6) -0.014(7) 0.012(6)
C18 0.100(9) 0.079(7) 0.106(9) 0.001(6) 0.045(7) -0.044(7)
C19 0.053(7) 0.087(8) 0.117(9) -0.037(6) -0.018(6) -0.003(6)
C20 0.135(7) 0.144(7) 0.080(5) -0.017(4) 0.017(5) -0.012(5)
C21 0.135(7) 0.144(7) 0.080(5) -0.017(4) 0.017(5) -0.012(5)
C22 0.135(7) 0.144(7) 0.080(5) -0.017(4) 0.017(5) -0.012(5)
C23 0.034(5) 0.034(5) 0.051(5) 0.010(4) -0.002(4) -0.006(4)
C24 0.035(6) 0.032(5) 0.093(8) 0.010(5) 0.009(5) 0.006(4)
C25 0.060(7) 0.032(5) 0.053(6) 0.000(4) 0.010(5) 0.004(4)
C26 0.062(7) 0.036(5) 0.047(6) 0.001(4) -0.005(5) -0.002(4)
C27 0.041(5) 0.033(5) 0.050(6) 0.010(4) -0.003(4) 0.001(4)
C28 0.042(6) 0.081(7) 0.114(9) 0.036(6) 0.003(6) 0.012(5)
C29 0.104(9) 0.050(6) 0.089(8) 0.000(5) 0.038(7) 0.019(6)
C30 0.091(8) 0.062(6) 0.060(7) -0.014(5) -0.001(6) -0.016(6)
C31 0.041(6) 0.074(7) 0.078(7) 0.012(5) -0.007(5) 0.000(5)
C32 0.181(9) 0.217(9) 0.069(5) 0.008(5) 0.009(5) 0.024(7)
C33 0.181(9) 0.217(9) 0.069(5) 0.008(5) 0.009(5) 0.024(7)
C34 0.181(9) 0.217(9) 0.069(5) 0.008(5) 0.009(5) 0.024(7)
C35 0.034(5) 0.052(5) 0.028(5) 0.005(4) 0.003(4) 0.002(4)
C36 0.055(6) 0.064(6) 0.029(5) 0.000(4) 0.014(4) 0.011(5)
C37 0.092(8) 0.061(6) 0.033(5) -0.004(4) 0.021(5) -0.003(6)
C38 0.068(7) 0.080(7) 0.036(5) -0.017(5) 0.020(5) -0.019(6)
C39 0.049(6) 0.064(6) 0.031(5) 0.003(4) 0.005(4) 0.010(5)
C40 0.074(8) 0.136(10) 0.073(7) -0.007(7) 0.010(6) 0.059(7)
C41 0.246(17) 0.040(6) 0.078(8) -0.015(5) 0.045(9) 0.008(8)
C42 0.092(9) 0.182(12) 0.072(8) -0.035(8) 0.013(7) -0.074(9)
C43 0.049(6) 0.135(10) 0.079(8) 0.023(6) -0.003(5) 0.022(7)
C44 0.105(10) 0.150(11) 0.071(8) 0.032(7) 0.051(7) -0.004(8)
C45 0.084(9) 0.125(10) 0.104(9) 0.014(7) -0.008(7) -0.050(8)
C46 0.148(12) 0.063(7) 0.129(10) 0.010(7) 0.035(9) -0.005(7)
C47 0.022(4) 0.040(5) 0.052(5) -0.002(4) -0.001(4) 0.010(4)
C48 0.019(4) 0.047(5) 0.044(5) -0.007(4) 0.000(4) 0.006(4)
C49 0.018(4) 0.050(5) 0.040(5) 0.001(4) 0.004(3) -0.002(4)
C50 0.020(4) 0.042(5) 0.066(6) -0.001(5) -0.006(4) -0.001(4)
C51 0.027(5) 0.047(5) 0.041(5) -0.008(4) -0.007(4) 0.003(4)
C52 0.043(5) 0.062(6) 0.048(5) -0.006(4) 0.006(4) 0.003(4)
C53 0.052(6) 0.069(6) 0.063(6) 0.007(5) 0.011(5) 0.002(5)
C54 0.040(6) 0.063(6) 0.084(7) -0.009(5) -0.007(5) -0.007(5)
C55 0.059(6) 0.076(7) 0.053(6) -0.005(5) -0.009(5) 0.004(5)
C56 0.052(6) 0.075(7) 0.078(7) 0.017(5) -0.016(5) 0.008(5)
C57 0.060(7) 0.088(8) 0.114(9) 0.052(6) 0.019(6) 0.017(6)
C58 0.076(8) 0.052(6) 0.118(9) 0.000(6) -0.021(6) 0.020(5)

loop_
_atom_type_symbol
_atom_type_description
_atom_type_scat_dispersion_real
_atom_type_scat_dispersion_imag
_atom_type_scat_source
C C 0.0033 0.0016 'International Tables Vol C Tables 4.2.6.8 and 6.1.1.4'
H H 0.0000 0.0000 'International Tables Vol C Tables 4.2.6.8 and 6.1.1.4'
Si Si 0.0817 0.0704 'International Tables Vol C Tables 4.2.6.8 and 6.1.1.4'
Y Y -2.7962 3.5667 'International Tables Vol C Tables 4.2.6.8 and 6.1.1.4'
W W -0.8490 6.8722 'International Tables Vol C Tables 4.2.6.8 and 6.1.1.4'

loop_
_geom_angle_atom_site_label_1
_geom_angle_atom_site_label_2
_geom_angle_atom_site_label_3
_geom_angle
C12 Y1 C11 31.7(2)
C12 Y1 C13 31.1(2)
C11 Y1 C13 51.9(2)
C12 Y1 C15 51.1(2)
C11 Y1 C15 31.3(2)
C13 Y1 C15 50.4(3)
C12 Y1 C14 50.9(3)
C11 Y1 C14 51.6(3)
C13 Y1 C14 30.2(2)
C15 Y1 C14 30.5(2)
C12 Y1 W1 141.78(18)
C11 Y1 W1 110.06(18)
C13 Y1 W1 144.1(2)
C15 Y1 W1 97.13(19)
C14 Y1 W1 114.1(2)
C12 Y1 Y3 129.57(18)
C11 Y1 Y3 161.20(18)
C13 Y1 Y3 111.32(19)
C15 Y1 Y3 148.1(2)
C14 Y1 Y3 119.6(2)
W1 Y1 Y3 88.64(2)
C12 Y1 Y4 95.99(17)
C11 Y1 Y4 116.11(19)
C13 Y1 Y4 107.2(2)
C15 Y1 Y4 146.02(18)
C14 Y1 Y4 137.0(2)
W1 Y1 Y4 108.71(2)
Y3 Y1 Y4 56.541(19)
C12 Y1 Y2 144.91(18)
C11 Y1 Y2 138.83(17)
C13 Y1 Y2 160.71(19)
C15 Y1 Y2 148.59(19)
C14 Y1 Y2 164.19(19)
W1 Y1 Y2 54.259(16)
Y3 Y1 Y2 54.425(18)
Y4 Y1 Y2 55.011(17)
C23 Y2 C27 31.5(2)
C23 Y2 C26 51.7(2)
C27 Y2 C26 30.8(2)
C23 Y2 C24 31.6(2)
C27 Y2 C24 51.0(2)
C26 Y2 C24 50.4(3)
C23 Y2 C25 51.9(2)
C27 Y2 C25 50.8(2)
C26 Y2 C25 30.3(2)
C24 Y2 C25 30.6(2)
C23 Y2 W1 109.65(17)
C27 Y2 W1 141.06(17)
C26 Y2 W1 145.74(19)
C24 Y2 W1 97.79(19)
C25 Y2 W1 115.8(2)
C23 Y2 Y3 159.27(17)
C27 Y2 Y3 128.90(17)
C26 Y2 Y3 107.99(17)
C24 Y2 Y3 142.1(2)
C25 Y2 Y3 113.92(18)
W1 Y2 Y3 89.90(2)
C23 Y2 Y4 117.64(17)
C27 Y2 Y4 95.87(17)
C26 Y2 Y4 104.48(19)
C24 Y2 Y4 146.64(18)
C25 Y2 Y4 133.9(2)
W1 Y2 Y4 109.79(2)
Y3 Y2 Y4 58.60(2)
C23 Y2 Y1 140.49(17)
C27 Y2 Y1 146.54(18)
C26 Y2 Y1 160.41(18)
C24 Y2 Y1 149.1(2)
C25 Y2 Y1 162.63(19)
W1 Y2 Y1 52.871(16)
Y3 Y2 Y1 57.554(18)
Y4 Y2 Y1 57.480(18)
C35 Y3 C36 31.4(2)
C35 Y3 C39 31.6(2)
C36 Y3 C39 51.3(3)
C35 Y3 C38 51.7(2)
C36 Y3 C38 51.2(3)
C39 Y3 C38 30.4(3)
C35 Y3 C37 52.0(2)
C36 Y3 C37 31.0(2)
C39 Y3 C37 51.3(3)
C38 Y3 C37 31.3(3)
C35 Y3 Y4 146.80(17)
C36 Y3 Y4 162.6(2)
C39 Y3 Y4 118.57(18)
C38 Y3 Y4 112.3(2)
C37 Y3 Y4 132.2(2)
C35 Y3 Y2 151.75(17)
C36 Y3 Y2 121.81(18)
C39 Y3 Y2 158.1(2)
C38 Y3 Y2 127.7(2)
C37 Y3 Y2 110.87(19)
Y4 Y3 Y2 61.25(2)
C35 Y3 Y1 121.69(17)
C36 Y3 Y1 135.5(2)
C39 Y3 Y1 132.86(19)
C38 Y3 Y1 160.2(2)
C37 Y3 Y1 164.5(2)
Y4 Y3 Y1 61.88(2)
Y2 Y3 Y1 68.02(2)
C47 Y4 C48 31.4(2)
C47 Y4 C51 31.3(2)
C48 Y4 C51 51.1(2)
C47 Y4 C50 51.1(2)
C48 Y4 C50 50.4(2)
C51 Y4 C50 30.5(2)
C47 Y4 C49 51.2(2)
C48 Y4 C49 30.6(2)
C51 Y4 C49 50.4(2)
C50 Y4 C49 30.1(2)
C47 Y4 Y3 124.35(16)
C48 Y4 Y3 155.02(17)
C51 Y4 Y3 112.57(16)
C50 Y4 Y3 127.40(18)
C49 Y4 Y3 157.29(16)
C47 Y4 Y2 168.21(16)
C48 Y4 Y2 144.81(17)
C51 Y4 Y2 138.33(16)
C50 Y4 Y2 117.13(16)
C49 Y4 Y2 119.85(16)
Y3 Y4 Y2 60.14(2)
C47 Y4 Y1 124.24(16)
C48 Y4 Y1 121.03(16)
C51 Y4 Y1 149.78(17)
C50 Y4 Y1 170.89(18)
C49 Y4 Y1 141.04(16)
Y3 Y4 Y1 61.58(2)
Y2 Y4 Y1 67.51(2)
H8 W1 C2 135(2)
H8 W1 C3 111.7(18)
C2 W1 C3 35.4(3)
H8 W1 C5 80(2)
C2 W1 C5 57.6(3)
C3 W1 C5 58.0(3)
H8 W1 C4 79.6(19)
C2 W1 C4 58.1(3)
C3 W1 C4 35.0(3)
C5 W1 C4 34.5(3)
H8 W1 C1 112(2)
C2 W1 C1 35.3(3)
C3 W1 C1 59.2(3)
C5 W1 C1 34.9(3)
C4 W1 C1 58.5(3)
H8 W1 Y1 49.0(18)
C2 W1 Y1 151.3(2)
C3 W1 Y1 159.7(2)
C5 W1 Y1 107.2(2)
C4 W1 Y1 124.9(2)
C1 W1 Y1 117.9(2)
H8 W1 Y2 116(2)
C2 W1 Y2 108.5(2)
C3 W1 Y2 127.0(2)
C5 W1 Y2 151.6(2)
C4 W1 Y2 162.0(2)
C1 W1 Y2 118.8(2)
Y1 W1 Y2 72.870(19)
C20 Si1 C21 106.4(5)
C20 Si1 C22 108.4(5)
C21 Si1 C22 106.5(5)
C20 Si1 C11 110.1(4)
C21 Si1 C11 113.9(5)
C22 Si1 C11 111.3(4)
C32 Si2 C33 107.9(6)
C32 Si2 C34 107.7(6)
C33 Si2 C34 105.4(6)
C32 Si2 C23 111.6(4)
C33 Si2 C23 113.0(5)
C34 Si2 C23 110.9(4)
C46 Si3 C35 114.2(4)
C46 Si3 C44 108.4(5)
C35 Si3 C44 108.2(4)
C46 Si3 C45 104.6(5)
C35 Si3 C45 112.5(4)
C44 Si3 C45 108.8(5)
C58 Si4 C57 108.0(5)
C58 Si4 C47 114.6(4)
C57 Si4 C47 112.1(4)
C58 Si4 C56 105.8(4)
C57 Si4 C56 107.7(4)
C47 Si4 C56 108.2(4)
C5 C1 C2 105.5(7)
C5 C1 C6 127.9(8)
C2 C1 C6 126.4(8)
C5 C1 W1 71.9(4)
C2 C1 W1 71.6(4)
C6 C1 W1 125.5(5)
C3 C2 C1 109.2(8)
C3 C2 C7 126.0(8)
C1 C2 C7 123.9(8)
C3 C2 W1 72.3(4)
C1 C2 W1 73.1(4)
C7 C2 W1 129.3(6)
C4 C3 C2 106.7(7)
C4 C3 C8 125.7(9)
C2 C3 C8 127.0(9)
C4 C3 W1 72.5(5)
C2 C3 W1 72.3(4)
C8 C3 W1 127.1(6)
C5 C4 C3 108.3(7)
C5 C4 C9 127.8(9)
C3 C4 C9 123.4(9)
C5 C4 W1 72.8(5)
C3 C4 W1 72.4(5)
C9 C4 W1 127.0(6)
C4 C5 C1 110.3(8)
C4 C5 C10 127.7(9)
C1 C5 C10 121.4(8)
C4 C5 W1 72.7(5)
C1 C5 W1 73.2(4)
C10 C5 W1 127.9(5)
C12 C11 C15 105.4(7)
C12 C11 Si1 125.6(7)
C15 C11 Si1 128.7(7)
C12 C11 Y1 73.2(4)
C15 C11 Y1 76.1(4)
Si1 C11 Y1 120.5(4)
C13 C12 C11 108.6(7)
C13 C12 C16 124.8(8)
C11 C12 C16 125.9(8)
C13 C12 Y1 75.6(4)
C11 C12 Y1 75.1(4)
C16 C12 Y1 123.0(5)
C14 C13 C12 108.9(8)
C14 C13 C17 126.4(9)
C12 C13 C17 124.6(9)
C14 C13 Y1 76.6(5)
C12 C13 Y1 73.3(4)
C17 C13 Y1 118.7(5)
C13 C14 C15 108.1(8)
C13 C14 C18 124.3(9)
C15 C14 C18 127.4(9)
C13 C14 Y1 73.2(5)
C15 C14 Y1 74.6(5)
C18 C14 Y1 122.4(6)
C14 C15 C11 109.0(8)
C14 C15 C19 124.0(8)
C11 C15 C19 125.9(8)
C14 C15 Y1 74.9(5)
C11 C15 Y1 72.6(4)
C19 C15 Y1 128.3(6)
C27 C23 C24 105.6(7)
C27 C23 Si2 125.4(6)
C24 C23 Si2 128.8(6)
C27 C23 Y2 74.3(4)
C24 C23 Y2 76.2(4)
Si2 C23 Y2 118.9(3)
C25 C24 C23 108.5(8)
C25 C24 C28 124.7(8)
C23 C24 C28 126.2(9)
C25 C24 Y2 74.7(4)
C23 C24 Y2 72.2(4)
C28 C24 Y2 126.5(6)
C26 C25 C24 107.7(8)
C26 C25 C29 125.9(9)
C24 C25 C29 126.0(9)
C26 C25 Y2 73.4(4)
C24 C25 Y2 74.7(4)
C29 C25 Y2 123.1(5)
C25 C26 C27 109.3(7)
C25 C26 C30 125.1(8)
C27 C26 C30 125.3(8)
C25 C26 Y2 76.3(5)
C27 C26 Y2 74.0(4)
C30 C26 Y2 120.5(5)
C26 C27 C23 108.8(7)
C26 C27 C31 125.4(8)
C23 C27 C31 125.5(7)
C26 C27 Y2 75.2(4)
C23 C27 Y2 74.2(4)
C31 C27 Y2 121.6(5)
C36 C35 C39 106.4(7)
C36 C35 Si3 125.2(6)
C39 C35 Si3 127.2(6)
C36 C35 Y3 75.2(4)
C39 C35 Y3 75.2(4)
Si3 C35 Y3 124.7(3)
C35 C36 C37 109.7(8)
C35 C36 C40 127.1(8)
C37 C36 C40 123.0(9)
C35 C36 Y3 73.4(4)
C37 C36 Y3 76.3(5)
C40 C36 Y3 121.4(5)
C36 C37 C38 106.2(8)
C36 C37 C41 126.1(10)
C38 C37 C41 127.6(10)
C36 C37 Y3 72.7(5)
C38 C37 Y3 73.6(5)
C41 C37 Y3 122.0(5)
C39 C38 C37 108.7(8)
C39 C38 C42 127.8(10)
C37 C38 C42 123.3(10)
C39 C38 Y3 73.8(5)
C37 C38 Y3 75.1(5)
C42 C38 Y3 121.5(6)
C38 C39 C35 109.0(8)
C38 C39 C43 123.4(9)
C35 C39 C43 127.5(8)
C38 C39 Y3 75.7(5)
C35 C39 Y3 73.2(4)
C43 C39 Y3 120.2(5)
C48 C47 C51 106.3(6)
C48 C47 Si4 130.5(6)
C51 C47 Si4 121.3(6)
C48 C47 Y4 74.6(4)
C51 C47 Y4 75.0(4)
Si4 C47 Y4 128.1(3)
C49 C48 C47 108.4(6)
C49 C48 C52 123.6(7)
C47 C48 C52 127.8(7)
C49 C48 Y4 76.1(4)
C47 C48 Y4 74.0(4)
C52 C48 Y4 119.4(5)
C50 C49 C48 108.2(6)
C50 C49 C53 127.2(7)
C48 C49 C53 124.5(7)
C50 C49 Y4 74.7(4)
C48 C49 Y4 73.3(4)
C53 C49 Y4 121.0(5)
C49 C50 C51 108.9(7)
C49 C50 C54 127.1(7)
C51 C50 C54 123.3(7)
C49 C50 Y4 75.2(4)
C51 C50 Y4 74.0(4)
C54 C50 Y4 124.5(5)
C50 C51 C47 108.2(7)
C50 C51 C55 124.4(7)
C47 C51 C55 127.3(7)
C50 C51 Y4 75.5(4)
C47 C51 Y4 73.7(4)
C55 C51 Y4 119.7(5)
C60 C59 C64 120.0
C59 C60 C61 120.0
C62 C61 C60 120.0
C61 C62 C63 120.0
C64 C63 C62 120.0
C63 C64 C59 120.0

loop_
_geom_bond_atom_site_label_1
_geom_bond_atom_site_label_2
_geom_bond_distance
Y1 C12 2.606(7)
Y1 C11 2.630(7)
Y1 C13 2.636(7)
Y1 C15 2.675(7)
Y1 C14 2.678(8)
Y1 W1 3.3373(8)
Y1 Y3 3.6403(10)
Y1 Y4 3.6506(10)
Y1 Y2 4.0002(10)
Y2 C23 2.620(7)
Y2 C27 2.622(7)
Y2 C26 2.637(8)
Y2 C24 2.673(7)
Y2 C25 2.673(7)
Y2 W1 3.3975(8)
Y2 Y3 3.5086(10)
Y2 Y4 3.5470(10)
Y3 C35 2.593(7)
Y3 C36 2.616(7)
Y3 C39 2.619(7)
Y3 C38 2.643(8)
Y3 C37 2.661(8)
Y3 Y4 3.4533(10)
Y4 C47 2.648(7)
Y4 C48 2.655(7)
Y4 C51 2.664(7)
Y4 C50 2.684(7)
Y4 C49 2.691(7)
W1 H8 1.47(5)
W1 C2 2.333(7)
W1 C3 2.334(8)
W1 C5 2.336(8)
W1 C4 2.335(8)
W1 C1 2.353(7)
Si1 C20 1.835(11)
Si1 C21 1.840(11)
Si1 C22 1.843(11)
Si1 C11 1.852(8)
Si2 C32 1.816(13)
Si2 C33 1.821(12)
Si2 C34 1.838(13)
Si2 C23 1.866(8)
Si3 C46 1.850(10)
Si3 C35 1.869(8)
Si3 C44 1.871(9)
Si3 C45 1.881(10)
Si4 C58 1.861(9)
Si4 C57 1.868(9)
Si4 C47 1.879(7)
Si4 C56 1.890(8)
C1 C5 1.406(11)
C1 C2 1.421(11)
C1 C6 1.483(10)
C2 C3 1.419(10)
C2 C7 1.511(11)
C3 C4 1.406(11)
C3 C8 1.497(11)
C4 C5 1.387(11)
C4 C9 1.491(11)
C5 C10 1.507(11)
C11 C12 1.431(10)
C11 C15 1.432(11)
C12 C13 1.406(10)
C12 C16 1.485(10)
C13 C14 1.385(11)
C13 C17 1.513(11)
C14 C15 1.409(11)
C14 C18 1.517(11)
C15 C19 1.522(11)
C23 C27 1.421(10)
C23 C24 1.442(10)
C24 C25 1.411(11)
C24 C28 1.502(11)
C25 C26 1.389(11)
C25 C29 1.494(11)
C26 C27 1.397(10)
C26 C30 1.513(10)
C27 C31 1.515(10)
C35 C36 1.408(10)
C35 C39 1.421(10)
C36 C37 1.409(11)
C36 C40 1.517(11)
C37 C38 1.430(12)
C37 C41 1.510(11)
C38 C39 1.382(11)
C38 C42 1.526(12)
C39 C43 1.510(11)
C47 C48 1.433(10)
C47 C51 1.431(9)
C48 C49 1.411(9)
C48 C52 1.494(9)
C49 C50 1.396(10)
C49 C53 1.508(10)
C50 C51 1.408(10)
C50 C54 1.512(10)
C51 C55 1.489(10)
C59 C60 1.3900
C59 C64 1.3900
C60 C61 1.3900
C61 C62 1.3900
C62 C63 1.3900
C63 C64 1.3900
